data_4104599
loop_
_publ_author_name
'Nandita M. Weliange'
'Endre Szuromi'
'Paul R. Sharp'

_publ_section_title
;
 Proton-Catalyzed Oxo-Alkene Coupling: 2-Platinaoxetane Formation
;
_journal_name_full 'Journal of the American Chemical Society'
_journal_page_first 8736
_journal_page_last 8737
_journal_paper_doi 10.1021/ja902180k
_journal_volume 131
_journal_year 2009
_chemical_formula_sum 'C36 H52 F12 O16 Pt4 S4'
_chemical_formula_weight 1877.38
_chemical_name_systematic
; 
 ? 
;
_space_group_IT_number 15
_symmetry_cell_setting monoclinic
_symmetry_space_group_name_Hall '-C 2yc'
_symmetry_space_group_name_H-M 'C 1 2/c 1'
_atom_sites_solution_hydrogens geom
_atom_sites_solution_primary direct
_atom_sites_solution_secondary difmap
_audit_creation_method SHELXL-97
_cell_angle_alpha 90.00
_cell_angle_beta 133.29
_cell_angle_gamma 90.00
_cell_formula_units_Z 4
_cell_length_a 29.560(3)
_cell_length_b 10.5832(10)
_cell_length_c 21.554(2)
_cell_measurement_reflns_used 6390
_cell_measurement_temperature 173(2)
_cell_measurement_theta_max 27.08
_cell_measurement_theta_min 2.60
_cell_volume 4908.1(8)
_computing_cell_refinement 'SMART (Bruker, 1998)'
_computing_data_collection 'SMART (Bruker, 1998)'
_computing_data_reduction 'SAINT (Bruker, 1998)'
_computing_molecular_graphics
;
   L. J. Barbour, X-Seed - Graphical Interface to
   SHELX-97 and POV-Ray, 1999
   ORTEP (Johnson, 1976), ORTEP 3 for Windows (L. J. Farrugia, 1997)
;
_computing_structure_refinement
;
   SHELXL-97 (Sheldrick, 1997), L. J. Barbour, X-Seed - Graphical Interface to
   SHELX-97 and POV-Ray, 1999
;
_computing_structure_solution 'SHELXS-97 (Sheldrick, 1990)'
_diffrn_ambient_temperature 173(2)
_diffrn_measured_fraction_theta_full 0.991
_diffrn_measured_fraction_theta_max 0.991
_diffrn_measurement_device_type 'CCD area detector'
_diffrn_measurement_method 'phi and omega scans'
_diffrn_radiation_monochromator graphite
_diffrn_radiation_source 'fine-focus sealed tube'
_diffrn_radiation_type MoK\a
_diffrn_radiation_wavelength 0.71073
_diffrn_reflns_av_R_equivalents 0.0508
_diffrn_reflns_av_sigmaI/netI 0.0571
_diffrn_reflns_limit_h_max 37
_diffrn_reflns_limit_h_min -38
_diffrn_reflns_limit_k_max 12
_diffrn_reflns_limit_k_min -13
_diffrn_reflns_limit_l_max 27
_diffrn_reflns_limit_l_min -19
_diffrn_reflns_number 16923
_diffrn_reflns_theta_full 27.19
_diffrn_reflns_theta_max 27.19
_diffrn_reflns_theta_min 1.89
_diffrn_standards_decay_% 0.0
_exptl_absorpt_coefficient_mu 11.648
_exptl_absorpt_correction_T_max 0.3888
_exptl_absorpt_correction_T_min 0.2740
_exptl_absorpt_correction_type multi-scan
_exptl_absorpt_process_details
;
   Data were corrected for decay and absorption using the program SADABS
   based on the method of R.H. Blessing (Acta Cryst. A51, 33-38, 1995).
;
_exptl_crystal_colour colorless
_exptl_crystal_density_diffrn 2.541
_exptl_crystal_description block
_exptl_crystal_F_000 3520
_exptl_crystal_size_max 0.15
_exptl_crystal_size_mid 0.12
_exptl_crystal_size_min 0.10
_refine_diff_density_max 3.746
_refine_diff_density_min -3.474
_refine_diff_density_rms 0.332
_refine_ls_extinction_method none
_refine_ls_goodness_of_fit_ref 1.069
_refine_ls_hydrogen_treatment mixed
_refine_ls_matrix_type full
_refine_ls_number_parameters 300
_refine_ls_number_reflns 5412
_refine_ls_number_restraints 6
_refine_ls_restrained_S_all 1.068
_refine_ls_R_factor_all 0.0899
_refine_ls_R_factor_gt 0.0663
_refine_ls_shift/su_max 0.049
_refine_ls_shift/su_mean 0.003
_refine_ls_structure_factor_coef Fsqd
_refine_ls_weighting_details 'calc w=1/[\s^2^(Fo^2^)+(0.0489P)^2^+463.1043P] where P=(Fo^2^+2Fc^2^)/3'
_refine_ls_weighting_scheme calc
_refine_ls_wR_factor_gt 0.1508
_refine_ls_wR_factor_ref 0.1617
_reflns_number_gt 4180
_reflns_number_total 5412
_reflns_threshold_expression >2sigma(I)
_cod_data_source_file ja902180k_si_002.cif
_cod_data_source_block '[Pt(COD)(m-OH)]4(OTf)4_(5-OTf,n=4)'
_cod_original_cell_volume 4907.9(8)
_cod_original_sg_symbol_H-M 'C 1 2/c 1 '
_cod_database_code 4104599

loop_
_symmetry_equiv_pos_as_xyz
'x, y, z'
'-x, y, -z+1/2'
'x+1/2, y+1/2, z'
'-x+1/2, y+1/2, -z+1/2'
'-x, -y, -z'
'x, -y, z-1/2'
'-x+1/2, -y+1/2, -z'
'x+1/2, -y+1/2, z-1/2'

loop_
_atom_site_label
_atom_site_type_symbol
_atom_site_fract_x
_atom_site_fract_y
_atom_site_fract_z
_atom_site_U_iso_or_equiv
_atom_site_adp_type
_atom_site_occupancy
_atom_site_symmetry_multiplicity
_atom_site_calc_flag
_atom_site_refinement_flags
_atom_site_disorder_assembly
_atom_site_disorder_group
Pt1 Pt 0.57827(3) 0.46696(6) 0.37518(4) 0.03313(18) Uani 1 1 d . . .
Pt2 Pt 0.55432(3) 0.26212(5) 0.22165(4) 0.02473(16) Uani 1 1 d . . .
O1 O 0.5732(6) 0.2916(10) 0.3308(7) 0.042(3) Uani 1 1 d . . .
H1O H 0.6138 0.2505 0.3769 0.050 Uiso 1 1 d R . .
O2 O 0.5120(7) 0.4365(12) 0.1862(9) 0.052(4) Uani 1 1 d . . .
H2O H 0.5174 0.4746 0.1496 0.063 Uiso 1 1 d R . .
C2 C 0.6802(8) 0.4660(15) 0.4705(12) 0.037(4) Uani 1 1 d . . .
H2 H 0.6987 0.3818 0.4778 0.045 Uiso 1 1 calc R . .
C10 C 0.5754(9) 0.0652(14) 0.2517(13) 0.041(4) Uani 1 1 d . . .
H10 H 0.5810 0.0365 0.3008 0.049 Uiso 1 1 calc R . .
C1 C 0.6561(9) 0.5327(16) 0.3943(13) 0.044(4) Uani 1 1 d . . .
H1 H 0.6621 0.4884 0.3593 0.053 Uiso 1 1 calc R . .
C14 C 0.5552(8) 0.2744(16) 0.1235(11) 0.037(4) Uani 1 1 d . . .
H14 H 0.5418 0.3580 0.0939 0.044 Uiso 1 1 calc R . .
C13 C 0.5063(10) 0.195(2) 0.0957(11) 0.054(5) Uani 1 1 d . . .
H13 H 0.4642 0.2332 0.0504 0.064 Uiso 1 1 calc R . .
C9 C 0.6271(9) 0.1275(18) 0.2747(14) 0.048(5) Uani 1 1 d . . .
H9 H 0.6632 0.1359 0.3376 0.058 Uiso 1 1 calc R . .
C3 C 0.7034(10) 0.5199(19) 0.5475(13) 0.053(5) Uani 1 1 d . . .
H3A H 0.7449 0.5562 0.5773 0.064 Uiso 1 1 calc R . .
H3B H 0.7097 0.4510 0.5837 0.064 Uiso 1 1 calc R . .
C6 C 0.5674(11) 0.6661(18) 0.3855(16) 0.059(6) Uani 1 1 d . . .
H6 H 0.5233 0.6914 0.3522 0.070 Uiso 1 1 calc R . .
C15 C 0.6179(10) 0.229(2) 0.1590(15) 0.058(6) Uani 1 1 d . . .
H15A H 0.6475 0.3006 0.1874 0.070 Uiso 1 1 calc R . .
H15B H 0.6134 0.2005 0.1113 0.070 Uiso 1 1 calc R . .
C8 C 0.6569(10) 0.6762(17) 0.3914(16) 0.055(5) Uani 1 1 d . . .
H8A H 0.6634 0.7020 0.3538 0.066 Uiso 1 1 calc R . .
H8B H 0.6924 0.7084 0.4494 0.066 Uiso 1 1 calc R . .
C5 C 0.5952(10) 0.607(2) 0.4614(14) 0.056(6) Uani 1 1 d . . .
H5 H 0.5681 0.5992 0.4733 0.068 Uiso 1 1 calc R . .
C7 C 0.5971(12) 0.7367(18) 0.359(2) 0.078(8) Uani 1 1 d . . .
H7A H 0.6063 0.8243 0.3810 0.093 Uiso 1 1 calc R . .
H7B H 0.5667 0.7410 0.2962 0.093 Uiso 1 1 calc R . .
C12 C 0.5064(13) 0.052(2) 0.0913(16) 0.082(9) Uani 1 1 d . . .
H12A H 0.4639 0.0221 0.0417 0.099 Uiso 1 1 calc R . .
H12B H 0.5340 0.0256 0.0830 0.099 Uiso 1 1 calc R . .
C4 C 0.6651(11) 0.620(2) 0.5418(16) 0.075(8) Uani 1 1 d . . .
H4A H 0.6797 0.7042 0.5413 0.090 Uiso 1 1 calc R . .
H4B H 0.6711 0.6158 0.5929 0.090 Uiso 1 1 calc R . .
C16 C 0.6448(12) 0.120(2) 0.2233(16) 0.071(7) Uiso 1 1 d . . .
H16A H 0.6298 0.0389 0.1920 0.086 Uiso 1 1 calc R . .
H16B H 0.6906 0.1213 0.2628 0.086 Uiso 1 1 calc R . .
C11 C 0.5280(14) -0.008(2) 0.1708(18) 0.087(10) Uani 1 1 d . . .
H11A H 0.5458 -0.0920 0.1775 0.105 Uiso 1 1 calc R . .
H11B H 0.4914 -0.0224 0.1632 0.105 Uiso 1 1 calc R . .
S1 S 0.5810(3) 0.6531(7) 0.1248(4) 0.0814(19) Uiso 1 1 d G A 1
O3 O 0.5705(6) 0.6036(13) 0.1768(7) 0.093(6) Uiso 1 1 d G A 1
O4 O 0.5708(6) 0.5608(12) 0.0665(8) 0.104(6) Uiso 1 1 d G A 1
O5 O 0.5503(6) 0.7729(9) 0.0847(9) 0.199(15) Uiso 1 1 d G A 1
F1 F 0.6775(7) 0.734(2) 0.1575(14) 0.51(5) Uiso 1 1 d G A 1
F2 F 0.6773(7) 0.7720(19) 0.2551(9) 0.182(11) Uiso 1 1 d G A 1
F3 F 0.6954(4) 0.584(2) 0.2390(11) 0.48(4) Uiso 1 1 d G A 1
C1T C 0.6621(3) 0.6877(16) 0.1980(8) 0.22(3) Uiso 1 1 d G A 1
S2 S 0.6951(4) 0.0903(7) 0.5211(5) 0.033(2) Uani 0.516(12) 1 d PG B 1
O6 O 0.6985(7) 0.0060(12) 0.4714(8) 0.043(6) Uani 0.516(12) 1 d PG B 1
O7 O 0.7491(5) 0.1713(12) 0.5782(9) 0.064(9) Uani 0.516(12) 1 d PG B 1
O8 O 0.6366(5) 0.1577(12) 0.4705(8) 0.044(6) Uani 0.516(12) 1 d PG B 1
F4 F 0.6941(11) 0.0565(19) 0.6381(11) 0.16(3) Uani 0.516(12) 1 d PG B 1
F5 F 0.6493(9) -0.0898(13) 0.5436(15) 0.113(14) Uani 0.516(12) 1 d PG B 1
F6 F 0.7488(9) -0.0778(16) 0.6389(10) 0.125(15) Uani 0.516(12) 1 d PG B 1
C2T C 0.6969(8) -0.0106(12) 0.5891(9) 0.077(17) Uani 0.516(12) 1 d PGU B 1
S2' S 0.6705(4) 0.0468(7) 0.4892(5) 0.036(3) Uani 0.484(12) 1 d PG B 2
O6' O 0.7102(6) -0.0634(9) 0.5220(8) 0.031(5) Uani 0.484(12) 1 d PG B 2
O7' O 0.6810(7) 0.1386(11) 0.4503(8) 0.035(6) Uani 0.484(12) 1 d PG B 2
O8' O 0.6054(4) 0.0162(15) 0.4371(9) 0.094(15) Uani 0.484(12) 1 d PG B 2
F4' F 0.6604(10) 0.2275(12) 0.5588(12) 0.086(11) Uani 0.484(12) 1 d PG B 2
F5' F 0.6863(11) 0.0488(16) 0.6223(11) 0.13(2) Uani 0.484(12) 1 d PG B 2
F6' F 0.7532(8) 0.1571(15) 0.6339(7) 0.093(12) Uani 0.484(12) 1 d PG B 2
C2T' C 0.6938(8) 0.1242(10) 0.5809(7) 0.11(3) Uani 0.484(12) 1 d PG B 2

loop_
_atom_site_aniso_label
_atom_site_aniso_U_11
_atom_site_aniso_U_22
_atom_site_aniso_U_33
_atom_site_aniso_U_23
_atom_site_aniso_U_13
_atom_site_aniso_U_12
Pt1 0.0539(4) 0.0224(3) 0.0413(4) -0.0119(3) 0.0397(4) -0.0134(3)
Pt2 0.0266(3) 0.0248(3) 0.0224(3) -0.0035(2) 0.0167(2) -0.0001(2)
O1 0.069(8) 0.017(5) 0.031(6) -0.007(5) 0.031(6) -0.005(5)
O2 0.080(10) 0.048(8) 0.067(9) 0.036(7) 0.065(9) 0.030(7)
C2 0.042(9) 0.024(8) 0.058(11) 0.005(8) 0.040(9) 0.003(7)
C10 0.060(11) 0.012(7) 0.081(14) 0.004(8) 0.060(11) 0.005(7)
C1 0.056(11) 0.031(9) 0.064(13) 0.006(9) 0.048(11) -0.001(8)
C14 0.036(9) 0.030(8) 0.038(9) -0.006(7) 0.023(8) -0.010(7)
C13 0.058(12) 0.084(15) 0.026(9) -0.019(10) 0.031(10) -0.024(11)
C9 0.039(10) 0.044(10) 0.070(13) 0.025(10) 0.041(10) 0.020(8)
C3 0.067(14) 0.044(11) 0.051(12) 0.001(9) 0.041(12) -0.003(10)
C6 0.087(16) 0.032(10) 0.102(18) -0.032(11) 0.083(16) -0.019(10)
C15 0.057(12) 0.072(14) 0.077(15) -0.010(12) 0.058(13) -0.015(11)
C8 0.058(12) 0.031(9) 0.090(16) -0.005(10) 0.056(13) -0.015(9)
C5 0.074(14) 0.063(13) 0.061(13) -0.041(11) 0.057(13) -0.035(11)
C7 0.084(17) 0.020(9) 0.14(3) 0.013(12) 0.084(19) 0.010(10)
C12 0.12(2) 0.090(18) 0.093(18) -0.068(15) 0.096(19) -0.078(17)
C4 0.084(17) 0.085(17) 0.087(18) -0.061(15) 0.071(16) -0.051(14)
C11 0.16(3) 0.061(14) 0.14(2) -0.066(15) 0.14(2) -0.072(16)
S2 0.036(5) 0.035(5) 0.023(5) 0.002(4) 0.018(4) 0.000(4)
O6 0.044(14) 0.060(16) 0.051(15) -0.009(13) 0.043(13) -0.008(12)
O7 0.032(14) 0.07(2) 0.053(18) -0.014(16) 0.015(14) 0.003(13)
O8 0.054(15) 0.034(13) 0.059(16) 0.029(12) 0.045(14) 0.021(11)
F4 0.37(9) 0.09(4) 0.12(3) 0.06(3) 0.20(5) 0.12(4)
F5 0.17(3) 0.054(17) 0.21(4) 0.05(2) 0.17(3) 0.025(19)
F6 0.22(4) 0.09(2) 0.18(4) 0.07(2) 0.18(4) 0.07(3)
C2T 0.16(5) 0.05(2) 0.08(3) 0.05(2) 0.11(4) 0.06(3)
S2' 0.036(6) 0.030(5) 0.043(6) -0.001(4) 0.027(5) 0.006(4)
O6' 0.038(13) 0.012(10) 0.055(15) -0.009(10) 0.037(13) -0.006(9)
O7' 0.046(14) 0.035(13) 0.034(13) 0.015(10) 0.031(12) 0.017(11)
O8' 0.036(16) 0.13(3) 0.12(3) 0.08(3) 0.05(2) 0.050(19)
F4' 0.19(3) 0.044(14) 0.10(2) 0.031(14) 0.12(2) 0.055(17)
F5' 0.25(7) 0.08(4) 0.21(5) 0.04(4) 0.21(6) 0.03(4)
F6' 0.10(2) 0.07(2) 0.039(17) -0.002(15) 0.018(17) 0.007(18)
C2T' 0.23(8) 0.05(3) 0.12(5) 0.05(3) 0.15(6) 0.09(4)

loop_
_atom_type_symbol
_atom_type_description
_atom_type_scat_dispersion_real
_atom_type_scat_dispersion_imag
_atom_type_scat_source
C C 0.0033 0.0016 'International Tables Vol C Tables 4.2.6.8 and 6.1.1.4'
H H 0.0000 0.0000 'International Tables Vol C Tables 4.2.6.8 and 6.1.1.4'
O O 0.0106 0.0060 'International Tables Vol C Tables 4.2.6.8 and 6.1.1.4'
F F 0.0171 0.0103 'International Tables Vol C Tables 4.2.6.8 and 6.1.1.4'
S S 0.1246 0.1234 'International Tables Vol C Tables 4.2.6.8 and 6.1.1.4'
Pt Pt -1.7033 8.3905 'International Tables Vol C Tables 4.2.6.8 and 6.1.1.4'

loop_
_geom_angle_atom_site_label_1
_geom_angle_atom_site_label_2
_geom_angle_atom_site_label_3
_geom_angle
_geom_angle_site_symmetry_1
O2 Pt1 O1 84.8(5) 2_655
O2 Pt1 C5 95.5(6) 2_655
O1 Pt1 C5 158.2(7) .
O2 Pt1 C1 158.2(6) 2_655
O1 Pt1 C1 96.2(6) .
C5 Pt1 C1 91.5(7) .
O2 Pt1 C6 90.0(7) 2_655
O1 Pt1 C6 164.2(7) .
C5 Pt1 C6 37.2(8) .
C1 Pt1 C6 83.2(7) .
O2 Pt1 C2 162.9(6) 2_655
O1 Pt1 C2 92.7(6) .
C5 Pt1 C2 80.7(8) .
C1 Pt1 C2 38.9(7) .
C6 Pt1 C2 96.5(8) .
O1 Pt2 O2 84.7(5) .
O1 Pt2 C14 162.7(5) .
O2 Pt2 C14 89.7(6) .
O1 Pt2 C9 96.1(7) .
O2 Pt2 C9 157.7(6) .
C14 Pt2 C9 83.1(7) .
O1 Pt2 C10 90.4(6) .
O2 Pt2 C10 163.7(6) .
C14 Pt2 C10 99.2(7) .
C9 Pt2 C10 38.3(7) .
O1 Pt2 C13 158.8(6) .
O2 Pt2 C13 97.0(8) .
C14 Pt2 C13 38.3(6) .
C9 Pt2 C13 90.3(9) .
C10 Pt2 C13 82.1(8) .
Pt2 O1 Pt1 123.7(5) .
Pt1 O2 Pt2 125.1(7) 2_655
C3 C2 C1 127.0(16) .
C3 C2 Pt1 110.3(13) .
C1 C2 Pt1 69.1(10) .
C9 C10 C11 125.1(18) .
C9 C10 Pt2 70.8(9) .
C11 C10 Pt2 107.8(16) .
C2 C1 C8 121.6(18) .
C2 C1 Pt1 72.0(9) .
C8 C1 Pt1 111.0(12) .
C13 C14 C15 124.7(18) .
C13 C14 Pt2 71.2(10) .
C15 C14 Pt2 108.7(12) .
C14 C13 C12 125(2) .
C14 C13 Pt2 70.5(10) .
C12 C13 Pt2 112.5(15) .
C10 C9 C16 124(2) .
C10 C9 Pt2 70.9(9) .
C16 C9 Pt2 111.5(14) .
C2 C3 C4 117.4(19) .
C5 C6 C7 129(2) .
C5 C6 Pt1 70.8(12) .
C7 C6 Pt1 105.9(12) .
C14 C15 C16 113.0(16) .
C1 C8 C7 113.0(15) .
C6 C5 C4 122.9(19) .
C6 C5 Pt1 72.0(10) .
C4 C5 Pt1 111.8(14) .
C6 C7 C8 114.0(18) .
C11 C12 C13 111.7(16) .
C3 C4 C5 112.6(17) .
C9 C16 C15 113.3(19) .
C12 C11 C10 115.8(17) .
O4 S1 O5 113.5 .
O4 S1 O3 113.4 .
O5 S1 O3 113.4 .
O4 S1 C1T 105.1 .
O5 S1 C1T 105.1 .
O3 S1 C1T 105.1 .
F2 C1T F1 108.2 .
F2 C1T F3 108.2 .
F1 C1T F3 108.2 .
F2 C1T S1 110.7 .
F1 C1T S1 110.7 .
F3 C1T S1 110.7 .
O6 S2 O8 113.5 .
O6 S2 O7 113.5 .
O8 S2 O7 113.4 .
O6 S2 C2T 105.1 .
O8 S2 C2T 105.1 .
O7 S2 C2T 105.1 .
F4 C2T F5 108.3 .
F4 C2T F6 108.2 .
F5 C2T F6 108.2 .
F4 C2T S2 110.7 .
F5 C2T S2 110.7 .
F6 C2T S2 110.7 .
O8' S2' O6' 113.5 .
O8' S2' O7' 113.5 .
O6' S2' O7' 113.4 .
O8' S2' C2T' 105.1 .
O6' S2' C2T' 105.1 .
O7' S2' C2T' 105.1 .
F4' C2T' F6' 108.2 .
F4' C2T' F5' 108.2 .
F6' C2T' F5' 108.2 .
F4' C2T' S2' 110.7 .
F6' C2T' S2' 110.7 .
F5' C2T' S2' 110.7 .

loop_
_geom_bond_atom_site_label_1
_geom_bond_atom_site_label_2
_geom_bond_distance
_geom_bond_site_symmetry_2
Pt1 O2 2.034(13) 2_655
Pt1 O1 2.046(10) .
Pt1 C5 2.151(17) .
Pt1 C1 2.156(17) .
Pt1 C6 2.166(18) .
Pt1 C2 2.194(17) .
Pt2 O1 2.034(11) .
Pt2 O2 2.060(12) .
Pt2 C14 2.137(17) .
Pt2 C9 2.143(16) .
Pt2 C10 2.144(15) .
Pt2 C13 2.147(17) .
O2 Pt1 2.034(13) 2_655
C2 C3 1.41(3) .
C2 C1 1.45(2) .
C10 C9 1.41(2) .
C10 C11 1.50(3) .
C1 C8 1.52(2) .
C14 C13 1.40(2) .
C14 C15 1.52(3) .
C13 C12 1.51(3) .
C9 C16 1.52(3) .
C3 C4 1.50(3) .
C6 C5 1.38(3) .
C6 C7 1.53(3) .
C15 C16 1.54(3) .
C8 C7 1.53(3) .
C5 C4 1.54(3) .
C12 C11 1.50(4) .
S1 O4 1.4494 .
S1 O5 1.4504 .
S1 O3 1.4511 .
S1 C1T 1.7835 .
F1 C1T 1.3240 .
F2 C1T 1.3239 .
F3 C1T 1.3244 .
S2 O6 1.4494 .
S2 O8 1.4500 .
S2 O7 1.4500 .
S2 C2T 1.7841 .
F4 C2T 1.3233 .
F5 C2T 1.3235 .
F6 C2T 1.3248 .
S2' O8' 1.4498 .
S2' O6' 1.4498 .
S2' O7' 1.4500 .
S2' C2T' 1.7836 .
F4' C2T' 1.3241 .
F5' C2T' 1.3244 .
F6' C2T' 1.3243 .
